data_2201507
loop_
_publ_author_name
Mandolesi,Sandra
'Sch\"urmann, Markus'
'Preut, Hans'
'Mitchell, Terence'

_publ_section_title
;
 A 1:1 adduct between bis(chlorodimethylstannyl)methane and
 hexamethylphosphoric acid triamide (HMPA)
;
_journal_issue 12
_journal_name_full 'Acta Crystallographica Section E'
_journal_page_first m740
_journal_page_last m741
_journal_paper_doi 10.1107/S1600536802021001
_journal_volume 58
_journal_year 2002
_chemical_formula_iupac '[Sn2 (C H2) (C H3)4 Cl2] , C6 H18 N3 OP'
_chemical_formula_moiety 'C11 H32 Cl2 N3 O P Sn2'
_chemical_formula_sum 'C11 H32 Cl2 N3 O P Sn2'
_chemical_formula_weight 561.65
_chemical_name_systematic
;
 ?
;
_space_group_IT_number 62
_symmetry_cell_setting orthorhombic
_symmetry_space_group_name_Hall '-P 2ac 2n'
_symmetry_space_group_name_H-M 'P n m a'
_atom_sites_solution_hydrogens geom
_atom_sites_solution_primary direct
_atom_sites_solution_secondary difmap
_audit_creation_method SHELXL-97
_cell_angle_alpha 90.00
_cell_angle_beta 90.00
_cell_angle_gamma 90.00
_cell_formula_units_Z 4
_cell_length_a 12.7116(3)
_cell_length_b 12.4934(3)
_cell_length_c 14.3478(3)
_cell_measurement_reflns_used 14378
_cell_measurement_temperature 291.0(10)
_cell_measurement_theta_max 27.48
_cell_measurement_theta_min 3.21
_cell_volume 2278.59(9)
_computing_cell_refinement 'DENZO and SCALEPACK (Otwinowski & Minor, 1997)'
_computing_data_collection 'COLLECT (Nonius, 1998)'
_computing_data_reduction 'DENZO and SCALEPACK'
_computing_molecular_graphics 'SHELXTL-Plus (Sheldrick, 1991)'
_computing_publication_material 'SHELXL97, PARST95 (Nardelli, 1995), PLATON (Spek, 2001)'
_computing_structure_refinement 'SHELXL97 (Sheldrick, 1997)'
_computing_structure_solution 'SHELXS97 (Sheldrick, 1990)'
_diffrn_ambient_temperature 291.0(10)
_diffrn_detector_area_resol_mean '19 vertical, 18 horizontal'
_diffrn_measured_fraction_theta_full 0.997
_diffrn_measured_fraction_theta_max 0.997
_diffrn_measurement_device_type 'Nonius KappaCCD'
_diffrn_measurement_method
;
200 frames via \w-rotation (\D\w=1\%) and two times 20 s per frame
(two sets at different \k-angles)
;
_diffrn_radiation_monochromator graphite
_diffrn_radiation_source 'fine-focus sealed tube'
_diffrn_radiation_type MoK\a
_diffrn_radiation_wavelength 0.71073
_diffrn_reflns_av_R_equivalents 0.031
_diffrn_reflns_av_sigmaI/netI 0.0374
_diffrn_reflns_limit_h_max 16
_diffrn_reflns_limit_h_min -16
_diffrn_reflns_limit_k_max 16
_diffrn_reflns_limit_k_min -16
_diffrn_reflns_limit_l_max 18
_diffrn_reflns_limit_l_min -18
_diffrn_reflns_number 14378
_diffrn_reflns_theta_full 27.48
_diffrn_reflns_theta_max 27.48
_diffrn_reflns_theta_min 3.21
_diffrn_standards_decay_% 0
_diffrn_standards_number 0
_exptl_absorpt_coefficient_mu 2.497
_exptl_absorpt_correction_type none
_exptl_crystal_colour colourless
_exptl_crystal_density_diffrn 1.637
_exptl_crystal_density_meas ?
_exptl_crystal_density_method 'not measured'
_exptl_crystal_description block
_exptl_crystal_F_000 1104
_exptl_crystal_size_max 0.19
_exptl_crystal_size_mid 0.13
_exptl_crystal_size_min 0.13
_refine_diff_density_max 0.397
_refine_diff_density_min -0.404
_refine_ls_extinction_method none
_refine_ls_goodness_of_fit_ref 0.963
_refine_ls_hydrogen_treatment constr
_refine_ls_matrix_type full
_refine_ls_number_parameters 108
_refine_ls_number_reflns 2727
_refine_ls_number_restraints 0
_refine_ls_restrained_S_all 0.963
_refine_ls_R_factor_all 0.0520
_refine_ls_R_factor_gt 0.0275
_refine_ls_shift/su_max 0.000
_refine_ls_shift/su_mean 0.000
_refine_ls_structure_factor_coef Fsqd
_refine_ls_weighting_details 'calc w = 1/[\s^2^(Fo^2^)+(0.0298P)^2^] where P = (Fo^2^+2Fc^2^)/3'
_refine_ls_weighting_scheme calc
_refine_ls_wR_factor_gt 0.0570
_refine_ls_wR_factor_ref 0.0629
_reflns_number_gt 1915
_reflns_number_total 2727
_reflns_threshold_expression I>2\s(I)
_cod_data_source_file lh6014.cif
_cod_data_source_block I
_cod_depositor_comments
;
The following automatic conversions were performed:

'_exptl_crystal_density_meas' value 'not measured' was changed to '?'
- the value is perceived as not measured.

Automatic conversion script
Id: cif_fix_values 3008 2015-01-20 13:52:24Z robertas 
;
_cod_database_code 2201507

loop_
_symmetry_equiv_pos_as_xyz
'x, y, z'
'-x+1/2, -y, z+1/2'
'-x, y+1/2, -z'
'x+1/2, -y+1/2, -z+1/2'
'-x, -y, -z'
'x-1/2, y, -z-1/2'
'x, -y-1/2, z'
'-x-1/2, y-1/2, z-1/2'

loop_
_atom_site_label
_atom_site_fract_x
_atom_site_fract_y
_atom_site_fract_z
_atom_site_U_iso_or_equiv
_atom_site_adp_type
_atom_site_calc_flag
_atom_site_refinement_flags
_atom_site_occupancy
_atom_site_disorder_assembly
_atom_site_disorder_group
_atom_site_type_symbol
Sn1 0.21628(2) 0.2500 0.077044(17) 0.05681(11) Uani d S 1 . . Sn
Sn2 -0.06152(2) 0.2500 0.048315(19) 0.06293(12) Uani d S 1 . . Sn
Cl1 0.08251(9) 0.2500 0.21718(8) 0.1145(6) Uani d S 1 . . Cl
Cl2 -0.16903(10) 0.2500 -0.09260(8) 0.1054(5) Uani d S 1 . . Cl
P1 0.42450(7) 0.2500 -0.09331(7) 0.0471(2) Uani d S 1 . . P
O1 0.3201(2) 0.2500 -0.04734(18) 0.0765(8) Uani d S 1 . . O
N1 0.43418(17) 0.13894(19) -0.15287(17) 0.0675(7) Uani d . 1 . . N
N2 0.5279(2) 0.2500 -0.0270(2) 0.0540(7) Uani d S 1 . . N
C1 0.2817(3) 0.1031(4) 0.1193(3) 0.1417(19) Uani d . 1 . . C
H1A 0.2268 0.0566 0.1409 0.213 Uiso calc R 1 . . H
H1B 0.3311 0.1153 0.1688 0.213 Uiso calc R 1 . . H
H1C 0.3172 0.0705 0.0675 0.213 Uiso calc R 1 . . H
C2 -0.1172(5) 0.1057(5) 0.1036(4) 0.190(3) Uani d . 1 . . C
H2B -0.0587 0.0618 0.1218 0.285 Uiso calc R 1 . . H
H2C -0.1581 0.0689 0.0574 0.285 Uiso calc R 1 . . H
H2D -0.1603 0.1202 0.1571 0.285 Uiso calc R 1 . . H
C3 0.0870(3) 0.2500 -0.0145(3) 0.0933(18) Uani d S 1 . . C
H3A 0.0922 0.3126 -0.0543 0.112 Uiso calc PR 0.50 . . H
H3B 0.0922 0.1874 -0.0543 0.112 Uiso calc PR 0.50 . . H
C11 0.5271(3) 0.1143(3) -0.2078(3) 0.1061(12) Uani d . 1 . . C
H11A 0.5379 0.0382 -0.2087 0.159 Uiso calc R 1 . . H
H11B 0.5873 0.1486 -0.1807 0.159 Uiso calc R 1 . . H
H11C 0.5174 0.1397 -0.2704 0.159 Uiso calc R 1 . . H
C12 0.3403(3) 0.0817(3) -0.1832(2) 0.1040(13) Uani d . 1 . . C
H12A 0.3539 0.0062 -0.1829 0.156 Uiso calc R 1 . . H
H12B 0.3219 0.1040 -0.2451 0.156 Uiso calc R 1 . . H
H12C 0.2832 0.0973 -0.1416 0.156 Uiso calc R 1 . . H
C13 0.5671(2) 0.1525(3) 0.0171(3) 0.0819(10) Uani d . 1 . . C
H13A 0.6417 0.1474 0.0080 0.123 Uiso calc R 1 . . H
H13B 0.5333 0.0915 -0.0103 0.123 Uiso calc R 1 . . H
H13C 0.5519 0.1547 0.0827 0.123 Uiso calc R 1 . . H

loop_
_atom_site_aniso_label
_atom_site_aniso_U_11
_atom_site_aniso_U_22
_atom_site_aniso_U_33
_atom_site_aniso_U_12
_atom_site_aniso_U_13
_atom_site_aniso_U_23
Sn1 0.04825(18) 0.0723(2) 0.04984(16) 0.000 -0.00032(11) 0.000
Sn2 0.04753(18) 0.0853(2) 0.05598(18) 0.000 0.00816(12) 0.000
Cl1 0.0819(9) 0.2134(19) 0.0481(6) 0.000 0.0139(6) 0.000
Cl2 0.0661(8) 0.1812(15) 0.0689(7) 0.000 -0.0077(6) 0.000
P1 0.0431(5) 0.0543(6) 0.0440(5) 0.000 0.0021(4) 0.000
O1 0.0479(16) 0.121(3) 0.0610(16) 0.000 0.0094(13) 0.000
N1 0.0754(17) 0.0616(16) 0.0654(14) -0.0044(12) -0.0048(12) -0.0120(13)
N2 0.0511(18) 0.053(2) 0.0578(17) 0.000 -0.0083(15) 0.000
C1 0.140(4) 0.139(4) 0.146(4) 0.057(3) 0.044(3) 0.077(3)
C2 0.177(5) 0.214(6) 0.179(5) -0.106(5) -0.062(4) 0.113(4)
C3 0.047(2) 0.171(6) 0.062(3) 0.000 0.000(2) 0.000
C11 0.128(3) 0.097(3) 0.094(2) 0.032(3) 0.022(2) -0.023(2)
C12 0.135(3) 0.080(3) 0.097(3) -0.034(2) -0.037(2) -0.0062(19)
C13 0.072(2) 0.087(3) 0.086(2) 0.0040(17) -0.0198(17) 0.021(2)

loop_
_atom_type_symbol
_atom_type_description
_atom_type_scat_dispersion_real
_atom_type_scat_dispersion_imag
_atom_type_scat_source
C C 0.0033 0.0016 'International Tables Vol C Tables 4.2.6.8 and 6.1.1.4'
H H 0.0000 0.0000 'International Tables Vol C Tables 4.2.6.8 and 6.1.1.4'
N N 0.0061 0.0033 'International Tables Vol C Tables 4.2.6.8 and 6.1.1.4'
O O 0.0106 0.0060 'International Tables Vol C Tables 4.2.6.8 and 6.1.1.4'
P P 0.1023 0.0942 'International Tables Vol C Tables 4.2.6.8 and 6.1.1.4'
Cl Cl 0.1484 0.1585 'International Tables Vol C Tables 4.2.6.8 and 6.1.1.4'
Sn Sn -0.6537 1.4246 'International Tables Vol C Tables 4.2.6.8 and 6.1.1.4'

loop_
_geom_angle_atom_site_label_1
_geom_angle_atom_site_label_2
_geom_angle_atom_site_label_3
_geom_angle_site_symmetry_1
_geom_angle_site_symmetry_3
_geom_angle
_geom_angle_publ_flag
C3 Sn1 C1 . 7_565 119.27(15) ?
C3 Sn1 C1 . . 119.27(15) y
C1 Sn1 C1 7_565 . 121.4(3) y
C3 Sn1 O1 . . 87.84(13) y
C1 Sn1 O1 7_565 . 89.81(12) ?
C1 Sn1 O1 . . 89.81(12) y
C3 Sn1 Cl1 . . 88.42(12) y
C1 Sn1 Cl1 7_565 . 92.02(12) ?
C1 Sn1 Cl1 . . 92.02(12) y
O1 Sn1 Cl1 . . 176.27(8) y
C2 Sn2 C2 7_565 . 118.9(4) y
C2 Sn2 C3 7_565 . 117.9(2) ?
C2 Sn2 C3 . . 117.9(2) y
C2 Sn2 Cl2 7_565 . 97.17(14) ?
C2 Sn2 Cl2 . . 97.17(14) y
C3 Sn2 Cl2 . . 98.54(12) y
C2 Sn2 Cl1 7_565 . 84.33(14) ?
C2 Sn2 Cl1 . . 84.33(14) ?
C3 Sn2 Cl1 . . 78.44(12) y
Cl2 Sn2 Cl1 . . 176.98(4) y
Sn1 Cl1 Sn2 . . 77.30(3) ?
O1 P1 N2 . . 117.66(17) ?
O1 P1 N1 . . 107.47(10) ?
N2 P1 N1 . . 104.22(10) ?
O1 P1 N1 . 7_565 107.47(10) ?
N2 P1 N1 . 7_565 104.22(10) ?
N1 P1 N1 . 7_565 116.21(18) ?
P1 O1 Sn1 . . 152.92(17) ?
C11 N1 C12 . . 113.5(3) ?
C11 N1 P1 . . 121.7(2) ?
C12 N1 P1 . . 120.7(2) ?
C13 N2 C13 7_565 . 113.1(3) ?
C13 N2 P1 7_565 . 122.02(17) ?
C13 N2 P1 . . 122.02(17) ?
Sn1 C1 H1A . . 109.5 ?
Sn1 C1 H1B . . 109.5 ?
H1A C1 H1B . . 109.5 ?
Sn1 C1 H1C . . 109.5 ?
H1A C1 H1C . . 109.5 ?
H1B C1 H1C . . 109.5 ?
Sn2 C2 H2B . . 109.5 ?
Sn2 C2 H2C . . 109.5 ?
H2B C2 H2C . . 109.5 ?
Sn2 C2 H2D . . 109.5 ?
H2B C2 H2D . . 109.5 ?
H2C C2 H2D . . 109.5 ?
Sn2 C3 Sn1 . . 115.8(2) y
Sn2 C3 H3A . . 108.3 ?
Sn1 C3 H3A . . 108.3 ?
Sn2 C3 H3B . . 108.3 ?
Sn1 C3 H3B . . 108.3 ?
H3A C3 H3B . . 107.4 ?
N1 C11 H11A . . 109.5 ?
N1 C11 H11B . . 109.5 ?
H11A C11 H11B . . 109.5 ?
N1 C11 H11C . . 109.5 ?
H11A C11 H11C . . 109.5 ?
H11B C11 H11C . . 109.5 ?
N1 C12 H12A . . 109.5 ?
N1 C12 H12B . . 109.5 ?
H12A C12 H12B . . 109.5 ?
N1 C12 H12C . . 109.5 ?
H12A C12 H12C . . 109.5 ?
H12B C12 H12C . . 109.5 ?
N2 C13 H13A . . 109.5 ?
N2 C13 H13B . . 109.5 ?
H13A C13 H13B . . 109.5 ?
N2 C13 H13C . . 109.5 ?
H13A C13 H13C . . 109.5 ?
H13B C13 H13C . . 109.5 ?

loop_
_geom_bond_atom_site_label_1
_geom_bond_atom_site_label_2
_geom_bond_site_symmetry_2
_geom_bond_distance
_geom_bond_publ_flag
Sn1 C3 . 2.103(4) y
Sn1 C1 7_565 2.104(4) ?
Sn1 C1 . 2.104(4) y
Sn1 O1 . 2.220(3) y
Sn1 Cl1 . 2.6333(11) y
Sn2 C2 7_565 2.092(5) ?
Sn2 C2 . 2.092(5) y
Sn2 C3 . 2.093(4) y
Sn2 Cl2 . 2.4403(12) y
Sn2 Cl1 . 3.0369(12) y
P1 O1 . 1.482(3) ?
P1 N2 . 1.623(3) ?
P1 N1 . 1.634(2) ?
P1 N1 7_565 1.634(2) ?
N1 C11 . 1.453(4) ?
N1 C12 . 1.458(4) ?
N2 C13 7_565 1.459(3) ?
N2 C13 . 1.459(3) ?
C1 H1A . 0.9600 ?
C1 H1B . 0.9600 ?
C1 H1C . 0.9600 ?
C2 H2B . 0.9600 ?
C2 H2C . 0.9600 ?
C2 H2D . 0.9600 ?
C3 H3A . 0.9700 ?
C3 H3B . 0.9700 ?
C11 H11A . 0.9600 ?
C11 H11B . 0.9600 ?
C11 H11C . 0.9600 ?
C12 H12A . 0.9600 ?
C12 H12B . 0.9600 ?
C12 H12C . 0.9600 ?
C13 H13A . 0.9600 ?
C13 H13B . 0.9600 ?
C13 H13C . 0.9600 ?

loop_
_geom_torsion_atom_site_label_1
_geom_torsion_atom_site_label_2
_geom_torsion_atom_site_label_3
_geom_torsion_atom_site_label_4
_geom_torsion_site_symmetry_1
_geom_torsion_site_symmetry_4
_geom_torsion
C3 Sn1 Cl1 Sn2 . . 0.0
C1 Sn1 Cl1 Sn2 7_565 . 119.23(15)
C1 Sn1 Cl1 Sn2 . . -119.23(15)
C2 Sn2 Cl1 Sn1 7_565 . -120.0(2)
C2 Sn2 Cl1 Sn1 . . 120.0(2)
C3 Sn2 Cl1 Sn1 . . 0.0
N2 P1 O1 Sn1 . . 0.0
N1 P1 O1 Sn1 . . 117.12(10)
N1 P1 O1 Sn1 7_565 . -117.12(10)
C3 Sn1 O1 P1 . . 180.0
C1 Sn1 O1 P1 7_565 . 60.70(15)
C1 Sn1 O1 P1 . . -60.70(15)
O1 P1 N1 C11 . . 179.1(3)
N2 P1 N1 C11 . . -55.4(3)
N1 P1 N1 C11 7_565 . 58.7(3)
O1 P1 N1 C12 . . 23.2(3)
N2 P1 N1 C12 . . 148.8(2)
N1 P1 N1 C12 7_565 . -97.2(3)
O1 P1 N2 C13 . 7_565 -79.7(3)
N1 P1 N2 C13 . 7_565 161.4(3)
N1 P1 N2 C13 7_565 7_565 39.1(3)
O1 P1 N2 C13 . . 79.7(3)
N1 P1 N2 C13 . . -39.1(3)
N1 P1 N2 C13 7_565 . -161.4(3)
C2 Sn2 C3 Sn1 7_565 . 77.14(18)
C2 Sn2 C3 Sn1 . . -77.14(18)
Cl2 Sn2 C3 Sn1 . . 180.0
Cl1 Sn2 C3 Sn1 . . 0.0
C1 Sn1 C3 Sn2 7_565 . -91.43(15)
C1 Sn1 C3 Sn2 . . 91.43(15)
O1 Sn1 C3 Sn2 . . 180.0
Cl1 Sn1 C3 Sn2 . . 0.0
